data_7018970
loop_
_publ_author_name
'Liu, Gui-lei'
'He, Shu-fang'
'Zhang, Shaowen'
'Li, Hui'

_publ_section_title
;
 In situ ligand and complex transformation of an iron(iii) Schiff base
 complex: structural evidence and theoretical calculations
;
_journal_issue 20
_journal_name_full 'Dalton Transactions'
_journal_page_first 6256
_journal_paper_doi 10.1039/c2dt30162h
_journal_volume 41
_journal_year 2012
_chemical_formula_sum 'C36 H48 Fe2 N4 Na2 O24'
_chemical_formula_weight 1078.46
_chemical_name_systematic
;
?
;
_space_group_IT_number 14
_symmetry_cell_setting monoclinic
_symmetry_space_group_name_Hall '-P 2ybc'
_symmetry_space_group_name_H-M 'P 1 21/c 1'
_atom_sites_solution_hydrogens geom
_atom_sites_solution_primary direct
_atom_sites_solution_secondary difmap
_audit_creation_method SHELXL-97
_cell_angle_alpha 90.00
_cell_angle_beta 100.465(15)
_cell_angle_gamma 90.00
_cell_formula_units_Z 2
_cell_length_a 20.159(17)
_cell_length_b 12.469(10)
_cell_length_c 8.897(8)
_cell_measurement_temperature 93(2)
_cell_volume 2199(3)
_computing_cell_refinement 'Bruker XSCANS'
_computing_data_collection 'Bruker XSCANS'
_computing_data_reduction 'Bruker SHELXTL'
_computing_molecular_graphics 'Bruker SHELXTL'
_computing_publication_material 'Bruker SHELXTL'
_computing_structure_refinement 'SHELXL-97 (Sheldrick, 1997)'
_computing_structure_solution 'SHELXS-97 (Sheldrick, 1990)'
_diffrn_ambient_temperature 93(2)
_diffrn_measured_fraction_theta_full 0.997
_diffrn_measured_fraction_theta_max 0.997
_diffrn_measurement_device_type 'Bruker P4'
_diffrn_measurement_method '\w scans'
_diffrn_radiation_monochromator graphite
_diffrn_radiation_source 'fine-focus sealed tube'
_diffrn_radiation_type MoK\a
_diffrn_radiation_wavelength 0.71073
_diffrn_reflns_av_R_equivalents 0.0856
_diffrn_reflns_av_sigmaI/netI 0.1186
_diffrn_reflns_limit_h_max 23
_diffrn_reflns_limit_h_min -24
_diffrn_reflns_limit_k_max 15
_diffrn_reflns_limit_k_min -12
_diffrn_reflns_limit_l_max 10
_diffrn_reflns_limit_l_min -10
_diffrn_reflns_number 14842
_diffrn_reflns_theta_full 25.99
_diffrn_reflns_theta_max 25.99
_diffrn_reflns_theta_min 3.08
_exptl_absorpt_coefficient_mu 0.774
_exptl_absorpt_correction_T_max 0.9266
_exptl_absorpt_correction_T_min 0.7825
_exptl_absorpt_correction_type none
_exptl_crystal_colour red
_exptl_crystal_density_diffrn 1.629
_exptl_crystal_density_method 'not measured'
_exptl_crystal_description prism
_exptl_crystal_F_000 1116
_exptl_crystal_size_max 0.33
_exptl_crystal_size_mid 0.33
_exptl_crystal_size_min 0.10
_refine_diff_density_max 0.791
_refine_diff_density_min -0.647
_refine_diff_density_rms 0.109
_refine_ls_extinction_method none
_refine_ls_goodness_of_fit_ref 0.940
_refine_ls_hydrogen_treatment mixed
_refine_ls_matrix_type full
_refine_ls_number_parameters 307
_refine_ls_number_reflns 4306
_refine_ls_number_restraints 0
_refine_ls_restrained_S_all 0.940
_refine_ls_R_factor_all 0.1124
_refine_ls_R_factor_gt 0.0734
_refine_ls_shift/su_max 0.000
_refine_ls_shift/su_mean 0.000
_refine_ls_structure_factor_coef Fsqd
_refine_ls_weighting_details 'calc w=1/[\s^2^(Fo^2^)+(0.0869P)^2^+0.0000P] where P=(Fo^2^+2Fc^2^)/3'
_refine_ls_weighting_scheme calc
_refine_ls_wR_factor_gt 0.1720
_refine_ls_wR_factor_ref 0.1992
_reflns_number_gt 2145
_reflns_number_total 4306
_reflns_threshold_expression >2sigma(I)
_cod_data_source_file c2dt30162h.txt
_cod_data_source_block bo348
_cod_depositor_comments
;
The following automatic conversions were performed:

'_symmetry_cell_setting' value 'Monoclinic' changed to 'monoclinic'
according to /home/saulius/struct/CIF-dictionaries/cif_core.dic
dictionary named 'cif_core.dic' version 2.4.1 from 2010-06-29.

Automatic conversion script
Id: cif_fix_values 1715 2011-07-08 13:25:40Z adriana 

2024-04-03
Z value and formula fixed to values more according to usual
chemical conventions.                 miguel
;
_cod_original_formula_sum 'C18 H24 Fe N2 Na O12'
_cod_original_formula_weight 539.23
_cod_original_formula_units_Z 4
_cod_original_sg_symbol_H-M P2(1)/c
_cod_database_code 7018970

loop_
_symmetry_equiv_pos_as_xyz
'x, y, z'
'-x, y+1/2, -z+1/2'
'-x, -y, -z'
'x, -y-1/2, z-1/2'

loop_
_atom_site_label
_atom_site_type_symbol
_atom_site_fract_x
_atom_site_fract_y
_atom_site_fract_z
_atom_site_U_iso_or_equiv
_atom_site_adp_type
_atom_site_occupancy
_atom_site_symmetry_multiplicity
_atom_site_calc_flag
_atom_site_refinement_flags
Fe1 Fe 0.74821(4) 0.51857(5) 0.27270(10) 0.0378(3) Uani 1 1 d .
Na1 Na 0.54931(10) 0.44294(15) 0.6766(2) 0.0371(5) Uani 1 1 d .
O1 O 0.83124(18) 0.5109(3) 0.4191(5) 0.0446(10) Uani 1 1 d .
O2 O 0.66406(18) 0.5718(3) 0.1303(4) 0.0422(10) Uani 1 1 d .
O3 O 0.59045(18) 0.7042(3) 0.0578(4) 0.0400(9) Uani 1 1 d .
O4 O 0.7953(2) 0.5161(3) 0.1015(5) 0.0462(11) Uani 1 1 d .
O5 O 0.68654(17) 0.4763(2) 0.4288(4) 0.0341(9) Uani 1 1 d .
O6 O 0.61650(17) 0.3533(2) 0.4971(4) 0.0341(9) Uani 1 1 d .
N1 N 0.7429(2) 0.6810(3) 0.3420(5) 0.0350(11) Uani 1 1 d .
N2 N 0.7282(2) 0.3562(3) 0.2260(5) 0.0330(10) Uani 1 1 d .
C1 C 0.8673(3) 0.5791(4) 0.5140(7) 0.0412(15) Uani 1 1 d .
C2 C 0.9292(3) 0.5467(4) 0.5991(7) 0.0398(14) Uani 1 1 d .
H2 H 0.9456 0.4770 0.5824 0.048 Uiso 1 1 calc R
C3 C 0.9676(3) 0.6119(4) 0.7066(7) 0.0464(15) Uani 1 1 d .
H3 H 1.0093 0.5866 0.7627 0.056 Uiso 1 1 calc R
C4 C 0.9448(3) 0.7161(4) 0.7332(7) 0.0438(14) Uani 1 1 d .
H4 H 0.9701 0.7608 0.8093 0.053 Uiso 1 1 calc R
C5 C 0.8843(3) 0.7522(4) 0.6454(7) 0.0413(15) Uani 1 1 d .
H5 H 0.8693 0.8230 0.6601 0.050 Uiso 1 1 calc R
C6 C 0.8453(3) 0.6859(4) 0.5355(6) 0.0349(13) Uani 1 1 d .
C7 C 0.7839(2) 0.7321(4) 0.4483(6) 0.0320(12) Uani 1 1 d .
C8 C 0.6833(3) 0.7388(4) 0.2612(7) 0.0379(14) Uani 1 1 d .
H8A H 0.6979 0.8036 0.2119 0.046 Uiso 1 1 calc R
H8B H 0.6551 0.7619 0.3355 0.046 Uiso 1 1 calc R
C9 C 0.6418(3) 0.6673(4) 0.1404(6) 0.0331(13) Uani 1 1 d .
C10 C 0.8307(3) 0.4376(4) 0.0539(7) 0.0417(14) Uani 1 1 d .
C11 C 0.8829(3) 0.4615(4) -0.0259(7) 0.0489(16) Uani 1 1 d .
H11 H 0.8929 0.5343 -0.0443 0.059 Uiso 1 1 calc R
C12 C 0.9201(3) 0.3809(4) -0.0780(6) 0.0413(14) Uani 1 1 d .
H12 H 0.9548 0.3985 -0.1329 0.050 Uiso 1 1 calc R
C13 C 0.9066(3) 0.2738(4) -0.0500(6) 0.0394(14) Uani 1 1 d .
H13 H 0.9321 0.2187 -0.0864 0.047 Uiso 1 1 calc R
C14 C 0.8572(3) 0.2478(4) 0.0289(6) 0.0359(13) Uani 1 1 d .
H14 H 0.8493 0.1744 0.0482 0.043 Uiso 1 1 calc R
C15 C 0.8169(3) 0.3279(4) 0.0838(6) 0.0345(13) Uani 1 1 d .
C16 C 0.7648(2) 0.2918(4) 0.1619(6) 0.0324(12) Uani 1 1 d .
C17 C 0.6728(3) 0.3110(4) 0.2892(6) 0.0345(13) Uani 1 1 d .
H17A H 0.6852 0.2385 0.3303 0.041 Uiso 1 1 calc R
H17B H 0.6324 0.3043 0.2078 0.041 Uiso 1 1 calc R
C18 C 0.6570(3) 0.3830(4) 0.4162(6) 0.0338(12) Uani 1 1 d .
O7 O 0.4398(2) 0.4177(3) 0.5131(4) 0.0380(9) Uani 1 1 d .
O8 O 0.5256(2) 0.2840(3) 0.8079(5) 0.0666(14) Uani 1 1 d .
H08A H 0.5503 0.2483 0.8817 0.080 Uiso 1 1 d R
H08B H 0.4801 0.2884 0.8331 0.080 Uiso 1 1 d R
O9 O 0.5018(2) 0.5641(3) 0.8339(5) 0.0714(14) Uani 1 1 d .
H09A H 0.5320 0.5931 0.9031 0.086 Uiso 1 1 d R
H09B H 0.4656 0.6089 0.7950 0.086 Uiso 1 1 d R
O10 O 0.6523(2) 0.4553(3) 0.8483(6) 0.0790(16) Uani 1 1 d .
H00A H 0.6820 0.4824 0.8030 0.095 Uiso 1 1 d R
H00B H 0.6469 0.4965 0.9269 0.095 Uiso 1 1 d R
O11 O 0.7559(2) 0.5164(4) 0.7194(6) 0.038(2) Uani 0.648(12) 1 d P
H01A H 0.7323 0.4923 0.6376 0.046 Uiso 1 1 d R
H01B H 0.7663 0.5162 0.8164 0.046 Uiso 1 1 d R
H70A H 0.428(3) 0.348(6) 0.473(7) 0.09(2) Uiso 1 1 d .
H70B H 0.390(3) 0.437(5) 0.510(8) 0.10(3) Uiso 1 1 d .

loop_
_atom_site_aniso_label
_atom_site_aniso_U_11
_atom_site_aniso_U_22
_atom_site_aniso_U_33
_atom_site_aniso_U_23
_atom_site_aniso_U_13
_atom_site_aniso_U_12
Fe1 0.0516(6) 0.0135(4) 0.0518(6) -0.0003(3) 0.0189(4) 0.0025(3)
Na1 0.0482(13) 0.0261(11) 0.0371(13) 0.0010(9) 0.0081(10) 0.0014(9)
O1 0.047(2) 0.0140(19) 0.073(3) -0.0021(18) 0.011(2) 0.0045(15)
O2 0.058(3) 0.0168(19) 0.051(3) -0.0036(16) 0.009(2) 0.0100(16)
O3 0.049(2) 0.023(2) 0.050(3) 0.0041(17) 0.013(2) 0.0048(17)
O4 0.077(3) 0.0177(19) 0.055(3) 0.0084(17) 0.039(2) 0.0095(17)
O5 0.043(2) 0.0211(19) 0.041(2) -0.0051(15) 0.0156(18) 0.0004(15)
O6 0.046(2) 0.0230(19) 0.036(2) -0.0013(15) 0.0140(18) 0.0000(15)
N1 0.043(3) 0.016(2) 0.050(3) 0.006(2) 0.019(2) 0.0072(18)
N2 0.048(3) 0.014(2) 0.038(3) -0.0010(18) 0.013(2) -0.0063(18)
C1 0.052(4) 0.019(3) 0.057(4) 0.007(3) 0.022(3) -0.006(2)
C2 0.041(3) 0.021(3) 0.063(4) 0.006(3) 0.024(3) 0.004(2)
C3 0.036(3) 0.036(3) 0.071(5) 0.013(3) 0.021(3) 0.001(3)
C4 0.051(4) 0.034(3) 0.049(4) 0.000(3) 0.017(3) -0.002(3)
C5 0.050(4) 0.021(3) 0.058(4) 0.000(3) 0.024(3) 0.000(2)
C6 0.044(3) 0.021(3) 0.044(4) 0.001(2) 0.018(3) 0.002(2)
C7 0.037(3) 0.024(3) 0.037(3) 0.003(2) 0.015(3) -0.005(2)
C8 0.052(4) 0.016(3) 0.049(4) 0.000(2) 0.018(3) 0.006(2)
C9 0.041(3) 0.024(3) 0.041(3) 0.007(2) 0.027(3) 0.000(2)
C10 0.058(4) 0.026(3) 0.045(4) 0.000(3) 0.020(3) 0.004(3)
C11 0.072(4) 0.027(3) 0.054(4) 0.009(3) 0.027(3) 0.004(3)
C12 0.048(4) 0.034(3) 0.044(4) 0.006(3) 0.014(3) 0.006(3)
C13 0.049(3) 0.026(3) 0.045(4) -0.005(2) 0.013(3) 0.005(2)
C14 0.047(3) 0.015(3) 0.045(4) -0.003(2) 0.009(3) 0.000(2)
C15 0.057(4) 0.014(3) 0.034(3) -0.002(2) 0.009(3) 0.004(2)
C16 0.035(3) 0.027(3) 0.036(3) 0.003(2) 0.009(2) 0.008(2)
C17 0.052(3) 0.015(3) 0.039(3) -0.004(2) 0.013(3) -0.003(2)
C18 0.046(3) 0.019(3) 0.036(3) 0.001(2) 0.006(3) 0.008(2)
O7 0.048(2) 0.023(2) 0.041(2) -0.0020(17) 0.0039(19) -0.0005(17)
O8 0.061(3) 0.063(3) 0.083(4) 0.043(3) 0.032(3) 0.018(2)
O9 0.079(3) 0.070(3) 0.062(3) -0.020(3) 0.005(3) 0.031(3)
O10 0.074(3) 0.057(3) 0.094(4) -0.040(3) -0.019(3) 0.020(2)
O11 0.053(4) 0.039(4) 0.022(3) -0.004(2) 0.003(3) -0.010(3)

loop_
_atom_type_symbol
_atom_type_description
_atom_type_scat_dispersion_real
_atom_type_scat_dispersion_imag
_atom_type_scat_source
C C 0.0033 0.0016 'International Tables Vol C Tables 4.2.6.8 and 6.1.1.4'
H H 0.0000 0.0000 'International Tables Vol C Tables 4.2.6.8 and 6.1.1.4'
N N 0.0061 0.0033 'International Tables Vol C Tables 4.2.6.8 and 6.1.1.4'
O O 0.0106 0.0060 'International Tables Vol C Tables 4.2.6.8 and 6.1.1.4'
Na Na 0.0362 0.0249 'International Tables Vol C Tables 4.2.6.8 and 6.1.1.4'
Fe Fe 0.3463 0.8444 'International Tables Vol C Tables 4.2.6.8 and 6.1.1.4'

loop_
_geom_angle_atom_site_label_1
_geom_angle_atom_site_label_2
_geom_angle_atom_site_label_3
_geom_angle
_geom_angle_site_symmetry_1
_geom_angle_site_symmetry_3
O1 Fe1 O4 92.37(19) . .
O1 Fe1 O2 163.78(14) . .
O4 Fe1 O2 89.30(17) . .
O1 Fe1 N2 101.45(15) . .
O4 Fe1 N2 86.15(15) . .
O2 Fe1 N2 94.77(16) . .
O1 Fe1 O5 94.98(17) . .
O4 Fe1 O5 162.47(14) . .
O2 Fe1 O5 88.07(16) . .
N2 Fe1 O5 76.81(14) . .
O1 Fe1 N1 86.26(16) . .
O4 Fe1 N1 107.52(15) . .
O2 Fe1 N1 77.86(16) . .
N2 Fe1 N1 164.17(16) . .
O5 Fe1 N1 88.85(14) . .
O10 Na1 O9 88.75(17) . .
O10 Na1 O8 88.19(18) . .
O9 Na1 O8 95.85(18) . .
O10 Na1 O7 174.96(18) . .
O9 Na1 O7 90.89(17) . .
O8 Na1 O7 86.85(15) . .
O10 Na1 O7 102.79(17) . 3_666
O9 Na1 O7 92.91(17) . 3_666
O8 Na1 O7 166.11(17) . 3_666
O7 Na1 O7 82.25(15) . 3_666
O10 Na1 O6 85.90(16) . .
O9 Na1 O6 166.04(16) . .
O8 Na1 O6 96.86(15) . .
O7 Na1 O6 95.55(15) . .
O7 Na1 O6 75.78(14) 3_666 .
O10 Na1 Na1 143.65(16) . 3_666
O9 Na1 Na1 92.53(15) . 3_666
O8 Na1 Na1 127.70(15) . 3_666
O7 Na1 Na1 41.39(10) . 3_666
O7 Na1 Na1 40.86(10) 3_666 3_666
O6 Na1 Na1 84.26(12) . 3_666
C1 O1 Fe1 135.2(3) . .
C9 O2 Fe1 121.5(4) . .
C10 O4 Fe1 129.2(3) . .
C18 O5 Fe1 119.0(3) . .
C18 O6 Na1 135.9(3) . .
C7 N1 C8 118.0(4) . .
C7 N1 Fe1 128.1(4) . .
C8 N1 Fe1 113.9(3) . .
C16 N2 C17 118.1(4) . .
C16 N2 Fe1 125.8(3) . .
C17 N2 Fe1 115.7(3) . .
O1 C1 C2 119.6(5) . .
O1 C1 C6 122.6(5) . .
C2 C1 C6 117.7(5) . .
C3 C2 C1 122.6(5) . .
C3 C2 H2 118.7 . .
C1 C2 H2 118.7 . .
C2 C3 C4 120.0(6) . .
C2 C3 H3 120.0 . .
C4 C3 H3 120.0 . .
C5 C4 C3 118.7(6) . .
C5 C4 H4 120.7 . .
C3 C4 H4 120.7 . .
C4 C5 C6 121.3(5) . .
C4 C5 H5 119.3 . .
C6 C5 H5 119.3 . .
C5 C6 C1 119.6(5) . .
C5 C6 C7 116.9(5) . .
C1 C6 C7 123.5(5) . .
N1 C7 C6 124.0(5) . .
N1 C8 C9 110.6(4) . .
N1 C8 H8A 109.5 . .
C9 C8 H8A 109.5 . .
N1 C8 H8B 109.5 . .
C9 C8 H8B 109.5 . .
H8A C8 H8B 108.1 . .
O3 C9 O2 124.5(5) . .
O3 C9 C8 119.4(4) . .
O2 C9 C8 116.0(5) . .
O4 C10 C11 120.1(5) . .
O4 C10 C15 120.8(5) . .
C11 C10 C15 119.1(5) . .
C12 C11 C10 121.1(5) . .
C12 C11 H11 119.5 . .
C10 C11 H11 119.5 . .
C11 C12 C13 120.1(5) . .
C11 C12 H12 120.0 . .
C13 C12 H12 120.0 . .
C14 C13 C12 120.4(5) . .
C14 C13 H13 119.8 . .
C12 C13 H13 119.8 . .
C13 C14 C15 121.7(5) . .
C13 C14 H14 119.1 . .
C15 C14 H14 119.1 . .
C14 C15 C10 117.5(5) . .
C14 C15 C16 117.3(4) . .
C10 C15 C16 125.1(4) . .
N2 C16 C15 123.1(5) . .
N2 C17 C18 109.8(4) . .
N2 C17 H17A 109.7 . .
C18 C17 H17A 109.7 . .
N2 C17 H17B 109.7 . .
C18 C17 H17B 109.7 . .
H17A C17 H17B 108.2 . .
O6 C18 O5 123.8(4) . .
O6 C18 C17 120.3(4) . .
O5 C18 C17 115.9(4) . .
Na1 O7 Na1 97.75(15) . 3_666
Na1 O7 H70A 119(4) . .
Na1 O7 H70A 116(4) 3_666 .
Na1 O7 H70B 139(4) . .
Na1 O7 H70B 91(4) 3_666 .
H70A O7 H70B 92(5) . .
Na1 O8 H08A 130.8 . .
Na1 O8 H08B 110.0 . .
H08A O8 H08B 106.6 . .
Na1 O9 H09A 112.3 . .
Na1 O9 H09B 122.2 . .
H09A O9 H09B 114.7 . .
Na1 O10 H00A 109.5 . .
Na1 O10 H00B 109.2 . .
H00A O10 H00B 109.9 . .
H01A O11 H01B 149.9 . .

loop_
_geom_bond_atom_site_label_1
_geom_bond_atom_site_label_2
_geom_bond_distance
_geom_bond_site_symmetry_2
Fe1 O1 1.927(4) .
Fe1 O4 1.936(4) .
Fe1 O2 2.035(4) .
Fe1 N2 2.091(4) .
Fe1 O5 2.092(4) .
Fe1 N1 2.125(4) .
Na1 O10 2.348(5) .
Na1 O9 2.376(4) .
Na1 O8 2.393(4) .
Na1 O7 2.434(5) .
Na1 O7 2.459(4) 3_666
Na1 O6 2.534(4) .
Na1 Na1 3.686(5) 3_666
O1 C1 1.319(6) .
O2 C9 1.281(6) .
O3 C9 1.245(6) .
O4 C10 1.327(6) .
O5 C18 1.303(6) .
O6 C18 1.239(6) .
N1 C7 1.304(6) .
N1 C8 1.472(6) .
N2 C16 1.291(6) .
N2 C17 1.452(6) .
C1 C2 1.398(8) .
C1 C6 1.428(7) .
C2 C3 1.380(8) .
C2 H2 0.9500 .
C3 C4 1.413(7) .
C3 H3 0.9500 .
C4 C5 1.398(8) .
C4 H4 0.9500 .
C5 C6 1.407(7) .
C5 H5 0.9500 .
C6 C7 1.454(7) .
C8 C9 1.524(7) .
C8 H8A 0.9900 .
C8 H8B 0.9900 .
C10 C11 1.403(7) .
C10 C15 1.430(7) .
C11 C12 1.383(7) .
C11 H11 0.9500 .
C12 C13 1.393(7) .
C12 H12 0.9500 .
C13 C14 1.357(7) .
C13 H13 0.9500 .
C14 C15 1.428(6) .
C14 H14 0.9500 .
C15 C16 1.434(7) .
C17 C18 1.521(6) .
C17 H17A 0.9900 .
C17 H17B 0.9900 .
O7 Na1 2.459(4) 3_666
O7 H70A 0.96(7) .
O7 H70B 1.02(7) .
O8 H08A 0.8707 .
O8 H08B 0.9852 .
O9 H09A 0.8609 .
O9 H09B 0.9343 .
O10 H00A 0.8498 .
O10 H00B 0.8893 .
O11 H01A 0.8488 .
O11 H01B 0.8500 .

loop_
_geom_torsion_atom_site_label_1
_geom_torsion_atom_site_label_2
_geom_torsion_atom_site_label_3
_geom_torsion_atom_site_label_4
_geom_torsion
_geom_torsion_site_symmetry_1
_geom_torsion_site_symmetry_4
O4 Fe1 O1 C1 105.9(5) . .
O2 Fe1 O1 C1 10.3(9) . .
N2 Fe1 O1 C1 -167.5(5) . .
O5 Fe1 O1 C1 -90.0(5) . .
N1 Fe1 O1 C1 -1.5(5) . .
O1 Fe1 O2 C9 -14.8(8) . .
O4 Fe1 O2 C9 -110.9(4) . .
N2 Fe1 O2 C9 163.1(4) . .
O5 Fe1 O2 C9 86.5(4) . .
N1 Fe1 O2 C9 -2.8(3) . .
O1 Fe1 O4 C10 67.2(5) . .
O2 Fe1 O4 C10 -128.9(5) . .
N2 Fe1 O4 C10 -34.1(5) . .
O5 Fe1 O4 C10 -47.6(8) . .
N1 Fe1 O4 C10 154.1(5) . .
O1 Fe1 O5 C18 -110.1(4) . .
O4 Fe1 O5 C18 4.3(7) . .
O2 Fe1 O5 C18 85.9(4) . .
N2 Fe1 O5 C18 -9.5(4) . .
N1 Fe1 O5 C18 163.8(4) . .
O10 Na1 O6 C18 -74.3(5) . .
O9 Na1 O6 C18 -6.6(10) . .
O8 Na1 O6 C18 -162.0(5) . .
O7 Na1 O6 C18 110.6(5) . .
O7 Na1 O6 C18 30.0(5) 3_666 .
Na1 Na1 O6 C18 70.7(5) 3_666 .
O1 Fe1 N1 C7 -2.9(4) . .
O4 Fe1 N1 C7 -94.2(5) . .
O2 Fe1 N1 C7 -179.6(4) . .
N2 Fe1 N1 C7 117.0(7) . .
O5 Fe1 N1 C7 92.1(4) . .
O1 Fe1 N1 C8 179.7(3) . .
O4 Fe1 N1 C8 88.4(3) . .
O2 Fe1 N1 C8 3.0(3) . .
N2 Fe1 N1 C8 -60.4(8) . .
O5 Fe1 N1 C8 -85.2(3) . .
O1 Fe1 N2 C16 -64.3(5) . .
O4 Fe1 N2 C16 27.3(4) . .
O2 Fe1 N2 C16 116.3(4) . .
O5 Fe1 N2 C16 -156.8(5) . .
N1 Fe1 N2 C16 177.6(6) . .
O1 Fe1 N2 C17 107.6(4) . .
O4 Fe1 N2 C17 -160.7(4) . .
O2 Fe1 N2 C17 -71.8(4) . .
O5 Fe1 N2 C17 15.1(3) . .
N1 Fe1 N2 C17 -10.4(9) . .
Fe1 O1 C1 C2 -175.7(4) . .
Fe1 O1 C1 C6 5.0(8) . .
O1 C1 C2 C3 -176.2(5) . .
C6 C1 C2 C3 3.1(8) . .
C1 C2 C3 C4 -0.5(8) . .
C2 C3 C4 C5 -2.1(8) . .
C3 C4 C5 C6 2.0(8) . .
C4 C5 C6 C1 0.6(8) . .
C4 C5 C6 C7 -178.8(5) . .
O1 C1 C6 C5 176.2(5) . .
C2 C1 C6 C5 -3.1(8) . .
O1 C1 C6 C7 -4.4(8) . .
C2 C1 C6 C7 176.3(5) . .
C8 N1 C7 C6 -178.9(4) . .
Fe1 N1 C7 C6 3.8(7) . .
C5 C6 C7 N1 179.5(5) . .
C1 C6 C7 N1 0.1(8) . .
C7 N1 C8 C9 179.3(4) . .
Fe1 N1 C8 C9 -3.0(5) . .
Fe1 O2 C9 O3 -179.4(4) . .
Fe1 O2 C9 C8 1.8(6) . .
N1 C8 C9 O3 -177.9(4) . .
N1 C8 C9 O2 0.9(6) . .
Fe1 O4 C10 C11 -152.9(5) . .
Fe1 O4 C10 C15 26.6(8) . .
O4 C10 C11 C12 -179.3(6) . .
C15 C10 C11 C12 1.2(9) . .
C10 C11 C12 C13 -0.8(9) . .
C11 C12 C13 C14 -0.3(9) . .
C12 C13 C14 C15 1.0(9) . .
C13 C14 C15 C10 -0.6(8) . .
C13 C14 C15 C16 178.2(5) . .
O4 C10 C15 C14 180.0(5) . .
C11 C10 C15 C14 -0.5(8) . .
O4 C10 C15 C16 1.3(9) . .
C11 C10 C15 C16 -179.2(6) . .
C17 N2 C16 C15 174.3(5) . .
Fe1 N2 C16 C15 -13.9(8) . .
C14 C15 C16 N2 175.0(5) . .
C10 C15 C16 N2 -6.4(9) . .
C16 N2 C17 C18 154.5(5) . .
Fe1 N2 C17 C18 -18.1(5) . .
Na1 O6 C18 O5 14.7(8) . .
Na1 O6 C18 C17 -162.9(3) . .
Fe1 O5 C18 O6 -175.6(4) . .
Fe1 O5 C18 C17 2.1(6) . .
N2 C17 C18 O6 -171.8(5) . .
N2 C17 C18 O5 10.3(6) . .
O10 Na1 O7 Na1 179(100) . 3_666
O9 Na1 O7 Na1 92.81(18) . 3_666
O8 Na1 O7 Na1 -171.38(17) . 3_666
O7 Na1 O7 Na1 0.0 3_666 3_666
O6 Na1 O7 Na1 -74.79(15) . 3_666
